data_4325731
loop_
_publ_author_name
'Dong-Fang Zhou'
'Qiu-Yun Chen'
'Yan Qi'
'Hai-Jian Fu'
'Zan Li'
'Kai-Di Zhao'
'Jing Gao'

_publ_section_title
;
 Anticancer Activity, Attenuation on the Absorption of Calcium in
 Mitochondria, and Catalase Activity for Manganese Complexes of
 N-Substituted Di(picolyl)amine
;
_journal_name_full 'Inorganic Chemistry'
_journal_page_first 6929
_journal_page_last 6937
_journal_paper_doi 10.1021/ic200004y
_journal_volume 50
_journal_year 2011
_chemical_formula_moiety 'C38 H38 Cl4 Mn2 N6'
_chemical_formula_sum 'C38 H38 Cl4 Mn2 N6'
_chemical_formula_weight 830.42
_chemical_name_systematic
; 
 ? 
;
_space_group_IT_number 14
_symmetry_cell_setting monoclinic
_symmetry_space_group_name_Hall '-P 2yn'
_symmetry_space_group_name_H-M 'P 1 21/n 1'
_atom_sites_solution_hydrogens geom
_atom_sites_solution_primary direct
_atom_sites_solution_secondary difmap
_audit_creation_method SHELXL-97
_cell_angle_alpha 90.00
_cell_angle_beta 90.72(3)
_cell_angle_gamma 90.00
_cell_formula_units_Z 4
_cell_length_a 12.428(3)
_cell_length_b 15.274(3)
_cell_length_c 19.781(4)
_cell_measurement_reflns_used 12222
_cell_measurement_temperature 293(2)
_cell_measurement_theta_max 29.1182
_cell_measurement_theta_min 2.6482
_cell_volume 3754.6(14)
_computing_cell_refinement 'CrystalClear (Rigaku, 2005)'
_computing_data_collection 'CrystalClear (Rigaku, 2005)'
_computing_data_reduction 'CrystalClear (Rigaku, 2005)'
_computing_molecular_graphics 'SHELXTL (Sheldrick, 2008)'
_computing_publication_material 'SHELXL97 (Sheldrick, 2008)'
_computing_structure_refinement 'SHELXL97 (Sheldrick, 2008)'
_computing_structure_solution 'SHELXS97 (Sheldrick, 2008)'
_diffrn_ambient_temperature 293(2)
_diffrn_measured_fraction_theta_full 0.970
_diffrn_measured_fraction_theta_max 0.970
_diffrn_radiation_monochromator graphite
_diffrn_radiation_source 'fine-focus sealed tube'
_diffrn_radiation_type MoK\a
_diffrn_radiation_wavelength 0.71073
_diffrn_reflns_av_R_equivalents 0.0610
_diffrn_reflns_av_sigmaI/netI 0.0817
_diffrn_reflns_limit_h_max 14
_diffrn_reflns_limit_h_min -14
_diffrn_reflns_limit_k_max 18
_diffrn_reflns_limit_k_min -18
_diffrn_reflns_limit_l_max 15
_diffrn_reflns_limit_l_min -24
_diffrn_reflns_number 17956
_diffrn_reflns_theta_full 26.02
_diffrn_reflns_theta_max 26.02
_diffrn_reflns_theta_min 2.67
_exptl_absorpt_coefficient_mu 0.994
_exptl_absorpt_correction_T_max 1.0000
_exptl_absorpt_correction_T_min 0.8229
_exptl_absorpt_correction_type multi-scan
_exptl_absorpt_process_details 'CrystalClear (Rigaku, 2005)'
_exptl_crystal_colour pink
_exptl_crystal_density_diffrn 1.469
_exptl_crystal_description block
_exptl_crystal_F_000 1704
_exptl_crystal_size_max 0.2
_exptl_crystal_size_mid 0.2
_exptl_crystal_size_min 0.2
_refine_diff_density_max 0.311
_refine_diff_density_min -0.384
_refine_diff_density_rms 0.065
_refine_ls_extinction_method SHELXS
_refine_ls_goodness_of_fit_ref 1.188
_refine_ls_hydrogen_treatment constr
_refine_ls_matrix_type full
_refine_ls_number_parameters 451
_refine_ls_number_reflns 7182
_refine_ls_number_restraints 0
_refine_ls_restrained_S_all 1.188
_refine_ls_R_factor_all 0.1212
_refine_ls_R_factor_gt 0.0840
_refine_ls_shift/su_max 0.004
_refine_ls_shift/su_mean 0.001
_refine_ls_structure_factor_coef Fsqd
_refine_ls_weighting_details 'calc w=1/[\s^2^(Fo^2^)+(0.0344P)^2^+2.5555P] where P=(Fo^2^+2Fc^2^)/3'
_refine_ls_weighting_scheme calc
_refine_ls_wR_factor_gt 0.1381
_refine_ls_wR_factor_ref 0.1548
_reflns_number_gt 5099
_reflns_number_total 7182
_reflns_threshold_expression >2sigma(I)
_cod_data_source_file ic200004y_si_003.cif
_cod_data_source_block s
_cod_original_cell_volume 3754.6(13)
_cod_original_sg_symbol_H-M 'P 21/n'
_cod_database_code 4325731

loop_
_symmetry_equiv_pos_as_xyz
'x, y, z'
'-x+1/2, y+1/2, -z+1/2'
'-x, -y, -z'
'x-1/2, -y-1/2, z-1/2'

loop_
_atom_site_label
_atom_site_type_symbol
_atom_site_fract_x
_atom_site_fract_y
_atom_site_fract_z
_atom_site_U_iso_or_equiv
_atom_site_adp_type
_atom_site_occupancy
_atom_site_symmetry_multiplicity
_atom_site_calc_flag
_atom_site_refinement_flags
Mn1 Mn 0.90020(6) 0.14354(5) 0.16618(4) 0.0443(2) Uani 1 1 d .
Mn2 Mn 1.09138(6) 0.12412(5) 0.32208(4) 0.0437(2) Uani 1 1 d .
Cl1 Cl 0.99868(9) 0.02289(8) 0.23512(7) 0.0482(3) Uani 1 1 d .
Cl2 Cl 0.97919(11) 0.13175(10) 0.42115(7) 0.0582(4) Uani 1 1 d .
Cl3 Cl 0.99413(10) 0.24575(9) 0.25217(7) 0.0491(3) Uani 1 1 d .
Cl4 Cl 1.01302(11) 0.14802(10) 0.06728(7) 0.0608(4) Uani 1 1 d .
N1 N 0.7907(3) 0.2559(3) 0.1317(2) 0.0460(10) Uani 1 1 d .
C1 C 0.6989(4) 0.0202(3) 0.1568(3) 0.0465(13) Uani 1 1 d .
N2 N 0.7403(3) 0.1438(3) 0.2342(2) 0.0426(10) Uani 1 1 d .
N3 N 1.1843(3) 0.0048(3) 0.3600(2) 0.0466(10) Uani 1 1 d .
N4 N 0.7935(3) 0.0337(3) 0.1260(2) 0.0474(11) Uani 1 1 d .
C34 C 1.2586(4) -0.0283(3) 0.3183(3) 0.0454(13) Uani 1 1 d .
C33 C 1.2716(4) 0.0166(3) 0.2511(3) 0.0502(13) Uani 1 1 d .
H33A H 1.3433 0.0058 0.2343 0.060 Uiso 1 1 calc R
H33B H 1.2202 -0.0073 0.2188 0.060 Uiso 1 1 calc R
C15 C 0.7190(4) 0.2858(3) 0.1760(3) 0.0479(13) Uani 1 1 d .
N5 N 1.2105(3) 0.2261(3) 0.3620(2) 0.0491(11) Uani 1 1 d .
C14 C 0.7130(4) 0.2372(3) 0.2423(3) 0.0505(14) Uani 1 1 d .
H14A H 0.7623 0.2637 0.2747 0.061 Uiso 1 1 calc R
H14B H 0.6408 0.2422 0.2600 0.061 Uiso 1 1 calc R
C25 C 1.3441(4) 0.1518(3) 0.2958(3) 0.0480(13) Uani 1 1 d .
H25A H 1.3993 0.1698 0.2645 0.058 Uiso 1 1 calc R
H25B H 1.3753 0.1086 0.3262 0.058 Uiso 1 1 calc R
C6 C 0.6554(4) 0.0978(3) 0.1952(3) 0.0457(13) Uani 1 1 d .
H6A H 0.6222 0.1383 0.1635 0.055 Uiso 1 1 calc R
H6B H 0.6003 0.0778 0.2258 0.055 Uiso 1 1 calc R
C27 C 1.3248(4) 0.1487(4) 0.1408(3) 0.0482(13) Uani 1 1 d .
N6 N 1.2543(3) 0.1113(3) 0.2575(2) 0.0416(10) Uani 1 1 d .
C35 C 1.3182(4) -0.1015(3) 0.3353(3) 0.0565(15) Uani 1 1 d .
H35 H 1.3677 -0.1246 0.3053 0.068 Uiso 1 1 calc R
C24 C 1.3089(4) 0.2299(3) 0.3362(3) 0.0465(13) Uani 1 1 d .
C18 C 0.7339(5) 0.3670(4) 0.0543(3) 0.0640(16) Uani 1 1 d .
H18 H 0.7399 0.3928 0.0119 0.077 Uiso 1 1 calc R
C30 C 1.4805(5) 0.1361(5) 0.0423(3) 0.0700(18) Uani 1 1 d .
H30 H 1.5332 0.1312 0.0096 0.084 Uiso 1 1 calc R
C28 C 1.3962(4) 0.2168(4) 0.1299(3) 0.0551(14) Uani 1 1 d .
H28 H 1.3928 0.2670 0.1565 0.066 Uiso 1 1 calc R
C11 C 0.5048(5) 0.0915(6) 0.4427(3) 0.080(2) Uani 1 1 d .
H11 H 0.4493 0.0899 0.4738 0.097 Uiso 1 1 calc R
C9 C 0.6089(4) 0.0228(4) 0.3565(3) 0.0587(15) Uani 1 1 d .
H9 H 0.6224 -0.0260 0.3297 0.070 Uiso 1 1 calc R
C22 C 1.3482(5) 0.3616(4) 0.3964(3) 0.0720(18) Uani 1 1 d .
H22 H 1.3943 0.4077 0.4071 0.086 Uiso 1 1 calc R
C8 C 0.6704(4) 0.0966(4) 0.3491(3) 0.0478(13) Uani 1 1 d .
C36 C 1.3030(5) -0.1403(4) 0.3983(3) 0.0640(17) Uani 1 1 d .
H36 H 1.3438 -0.1887 0.4113 0.077 Uiso 1 1 calc R
C21 C 1.2494(5) 0.3554(4) 0.4260(3) 0.0696(18) Uani 1 1 d .
H21 H 1.2284 0.3957 0.4585 0.083 Uiso 1 1 calc R
C29 C 1.4733(4) 0.2106(4) 0.0793(3) 0.0645(17) Uani 1 1 d .
H29 H 1.5194 0.2573 0.0710 0.077 Uiso 1 1 calc R
C32 C 1.3334(5) 0.0760(4) 0.1006(3) 0.0687(18) Uani 1 1 d .
H32 H 1.2848 0.0303 0.1061 0.082 Uiso 1 1 calc R
C5 C 0.8293(5) -0.0296(4) 0.0858(3) 0.0598(15) Uani 1 1 d .
H5 H 0.8946 -0.0210 0.0644 0.072 Uiso 1 1 calc R
C17 C 0.6633(5) 0.3990(4) 0.1001(3) 0.0620(16) Uani 1 1 d .
H17 H 0.6213 0.4476 0.0897 0.074 Uiso 1 1 calc R
C38 C 1.1700(4) -0.0348(3) 0.4201(3) 0.0488(13) Uani 1 1 d .
H38 H 1.1186 -0.0122 0.4490 0.059 Uiso 1 1 calc R
C13 C 0.6469(5) 0.1672(4) 0.3902(3) 0.0638(16) Uani 1 1 d .
H13 H 0.6881 0.2178 0.3869 0.077 Uiso 1 1 calc R
C31 C 1.4117(5) 0.0687(5) 0.0526(3) 0.085(2) Uani 1 1 d .
H31 H 1.4174 0.0178 0.0272 0.102 Uiso 1 1 calc R
C37 C 1.2277(5) -0.1068(4) 0.4406(3) 0.0608(16) Uani 1 1 d .
H37 H 1.2157 -0.1322 0.4826 0.073 Uiso 1 1 calc R
C7 C 0.7626(4) 0.1001(4) 0.3001(2) 0.0488(13) Uani 1 1 d .
H7A H 0.8223 0.1301 0.3220 0.059 Uiso 1 1 calc R
H7B H 0.7856 0.0406 0.2911 0.059 Uiso 1 1 calc R
C10 C 0.5260(5) 0.0199(5) 0.4038(3) 0.077(2) Uani 1 1 d .
H10 H 0.4855 -0.0309 0.4087 0.092 Uiso 1 1 calc R
C2 C 0.6416(4) -0.0568(4) 0.1499(3) 0.0599(15) Uani 1 1 d .
H2 H 0.5775 -0.0648 0.1728 0.072 Uiso 1 1 calc R
C16 C 0.6548(4) 0.3584(3) 0.1625(3) 0.0563(15) Uani 1 1 d .
H16 H 0.6071 0.3793 0.1946 0.068 Uiso 1 1 calc R
C26 C 1.2356(4) 0.1560(3) 0.1921(2) 0.0461(13) Uani 1 1 d .
H26A H 1.2231 0.2176 0.2009 0.055 Uiso 1 1 calc R
H26B H 1.1703 0.1325 0.1718 0.055 Uiso 1 1 calc R
C20 C 1.1822(5) 0.2889(4) 0.4067(3) 0.0629(16) Uani 1 1 d .
H20 H 1.1138 0.2866 0.4252 0.075 Uiso 1 1 calc R
C23 C 1.3786(4) 0.2981(4) 0.3504(3) 0.0622(16) Uani 1 1 d .
H23 H 1.4450 0.3014 0.3293 0.075 Uiso 1 1 calc R
C19 C 0.7966(4) 0.2958(4) 0.0716(3) 0.0550(14) Uani 1 1 d .
H19 H 0.8450 0.2745 0.0402 0.066 Uiso 1 1 calc R
C12 C 0.5647(5) 0.1646(5) 0.4358(3) 0.080(2) Uani 1 1 d .
H12 H 0.5500 0.2136 0.4621 0.096 Uiso 1 1 calc R
C4 C 0.7754(5) -0.1067(4) 0.0742(3) 0.0731(18) Uani 1 1 d .
H4 H 0.8019 -0.1478 0.0440 0.088 Uiso 1 1 calc R
C3 C 0.6814(5) -0.1218(4) 0.1084(3) 0.0735(18) Uani 1 1 d .
H3 H 0.6452 -0.1747 0.1036 0.088 Uiso 1 1 calc R

loop_
_atom_site_aniso_label
_atom_site_aniso_U_11
_atom_site_aniso_U_22
_atom_site_aniso_U_33
_atom_site_aniso_U_23
_atom_site_aniso_U_13
_atom_site_aniso_U_12
Mn1 0.0400(4) 0.0527(5) 0.0402(5) 0.0052(4) 0.0048(3) 0.0024(4)
Mn2 0.0403(4) 0.0507(5) 0.0401(5) -0.0002(4) 0.0050(3) 0.0028(4)
Cl1 0.0456(7) 0.0489(8) 0.0501(9) 0.0014(6) 0.0009(6) 0.0033(6)
Cl2 0.0538(8) 0.0763(10) 0.0448(9) -0.0034(7) 0.0112(6) -0.0001(7)
Cl3 0.0466(7) 0.0485(8) 0.0523(9) 0.0030(6) 0.0034(6) 0.0014(6)
Cl4 0.0553(8) 0.0815(11) 0.0459(9) 0.0056(7) 0.0125(6) 0.0004(7)
N1 0.052(3) 0.050(3) 0.037(3) -0.001(2) 0.004(2) 0.001(2)
C1 0.041(3) 0.055(3) 0.043(3) 0.005(3) -0.005(2) 0.002(3)
N2 0.038(2) 0.053(3) 0.037(3) 0.003(2) 0.0026(18) 0.004(2)
N3 0.046(2) 0.052(3) 0.041(3) 0.002(2) 0.0062(19) 0.004(2)
N4 0.048(3) 0.050(3) 0.044(3) -0.002(2) -0.001(2) 0.002(2)
C34 0.045(3) 0.039(3) 0.052(4) -0.002(3) 0.000(2) -0.001(2)
C33 0.051(3) 0.050(3) 0.050(4) -0.009(3) 0.007(2) 0.007(3)
C15 0.047(3) 0.046(3) 0.051(4) -0.004(3) 0.002(2) -0.004(2)
N5 0.046(3) 0.048(3) 0.054(3) 0.001(2) 0.006(2) 0.004(2)
C14 0.046(3) 0.058(3) 0.048(4) -0.005(3) 0.005(2) 0.001(3)
C25 0.044(3) 0.056(3) 0.044(3) 0.000(3) 0.003(2) 0.006(2)
C6 0.041(3) 0.052(3) 0.045(3) 0.004(3) 0.001(2) 0.000(2)
C27 0.046(3) 0.056(3) 0.043(3) 0.009(3) 0.007(2) -0.002(3)
N6 0.038(2) 0.051(3) 0.035(2) 0.001(2) 0.0007(18) 0.0025(19)
C35 0.057(4) 0.043(3) 0.070(4) -0.010(3) 0.000(3) 0.003(3)
C24 0.047(3) 0.045(3) 0.048(3) 0.004(3) -0.005(2) 0.004(3)
C18 0.074(4) 0.056(4) 0.063(4) 0.009(3) -0.004(3) -0.004(3)
C30 0.055(4) 0.091(5) 0.065(4) 0.009(4) 0.030(3) 0.002(4)
C28 0.059(4) 0.053(3) 0.053(4) 0.005(3) 0.000(3) 0.008(3)
C11 0.050(4) 0.138(7) 0.054(5) 0.032(5) 0.008(3) 0.008(4)
C9 0.058(4) 0.067(4) 0.051(4) 0.012(3) -0.003(3) 0.000(3)
C22 0.064(4) 0.056(4) 0.095(5) -0.007(4) -0.011(4) -0.009(3)
C8 0.041(3) 0.060(3) 0.043(3) 0.013(3) -0.001(2) -0.003(3)
C36 0.068(4) 0.048(4) 0.076(5) 0.001(3) -0.016(3) -0.001(3)
C21 0.075(4) 0.058(4) 0.077(5) -0.014(3) 0.013(4) -0.002(3)
C29 0.053(4) 0.072(4) 0.068(5) 0.024(4) 0.003(3) -0.011(3)
C32 0.078(4) 0.068(4) 0.061(4) -0.013(3) 0.026(3) -0.018(3)
C5 0.063(4) 0.064(4) 0.053(4) -0.004(3) 0.002(3) 0.008(3)
C17 0.062(4) 0.043(3) 0.081(5) 0.015(3) -0.010(3) 0.002(3)
C38 0.060(3) 0.053(3) 0.033(3) -0.004(3) -0.001(2) -0.008(3)
C13 0.068(4) 0.079(4) 0.044(4) 0.003(3) 0.010(3) -0.003(3)
C31 0.098(5) 0.081(5) 0.076(5) -0.016(4) 0.045(4) -0.007(4)
C37 0.074(4) 0.051(4) 0.057(4) 0.008(3) -0.012(3) -0.006(3)
C7 0.044(3) 0.064(3) 0.039(3) 0.009(3) 0.007(2) 0.003(3)
C10 0.055(4) 0.113(6) 0.062(5) 0.040(4) -0.008(3) -0.025(4)
C2 0.048(3) 0.062(4) 0.069(4) 0.004(3) -0.001(3) -0.004(3)
C16 0.053(3) 0.038(3) 0.079(5) -0.002(3) 0.001(3) 0.003(3)
C26 0.043(3) 0.057(3) 0.038(3) 0.011(3) 0.005(2) 0.005(2)
C20 0.062(4) 0.059(4) 0.068(4) -0.014(3) 0.009(3) 0.002(3)
C23 0.051(3) 0.055(4) 0.080(5) -0.014(3) 0.004(3) -0.002(3)
C19 0.059(3) 0.056(4) 0.050(4) 0.005(3) 0.003(3) 0.001(3)
C12 0.089(5) 0.105(6) 0.046(4) 0.019(4) 0.014(3) 0.025(4)
C4 0.090(5) 0.059(4) 0.070(5) -0.016(3) -0.001(4) 0.006(4)
C3 0.079(5) 0.060(4) 0.081(5) -0.005(4) -0.014(4) 0.001(4)

loop_
_atom_type_symbol
_atom_type_description
_atom_type_scat_dispersion_real
_atom_type_scat_dispersion_imag
_atom_type_scat_source
C C 0.0033 0.0016 'International Tables Vol C Tables 4.2.6.8 and 6.1.1.4'
H H 0.0000 0.0000 'International Tables Vol C Tables 4.2.6.8 and 6.1.1.4'
N N 0.0061 0.0033 'International Tables Vol C Tables 4.2.6.8 and 6.1.1.4'
Cl Cl 0.1484 0.1585 'International Tables Vol C Tables 4.2.6.8 and 6.1.1.4'
Mn Mn 0.3368 0.7283 'International Tables Vol C Tables 4.2.6.8 and 6.1.1.4'

loop_
_geom_angle_atom_site_label_1
_geom_angle_atom_site_label_2
_geom_angle_atom_site_label_3
_geom_angle
N4 Mn1 N1 96.15(15)
N4 Mn1 N2 73.48(14)
N1 Mn1 N2 70.98(14)
N4 Mn1 Cl4 94.56(12)
N1 Mn1 Cl4 94.95(11)
N2 Mn1 Cl4 159.90(10)
N4 Mn1 Cl3 159.09(11)
N1 Mn1 Cl3 90.28(11)
N2 Mn1 Cl3 90.02(10)
Cl4 Mn1 Cl3 104.71(5)
N4 Mn1 Cl1 85.92(11)
N1 Mn1 Cl1 164.88(11)
N2 Mn1 Cl1 95.44(10)
Cl4 Mn1 Cl1 99.83(5)
Cl3 Mn1 Cl1 82.90(5)
N3 Mn2 N5 96.21(15)
N3 Mn2 N6 71.62(14)
N5 Mn2 N6 72.17(14)
N3 Mn2 Cl2 93.82(11)
N5 Mn2 Cl2 93.71(12)
N6 Mn2 Cl2 157.90(10)
N3 Mn2 Cl1 87.72(11)
N5 Mn2 Cl1 157.48(12)
N6 Mn2 Cl1 88.24(10)
Cl2 Mn2 Cl1 108.19(5)
N3 Mn2 Cl3 167.13(11)
N5 Mn2 Cl3 89.52(11)
N6 Mn2 Cl3 99.42(10)
Cl2 Mn2 Cl3 97.31(5)
Cl1 Mn2 Cl3 82.69(5)
Mn2 Cl1 Mn1 97.41(5)
Mn1 Cl3 Mn2 96.99(5)
C19 N1 C15 118.1(5)
C19 N1 Mn1 124.5(3)
C15 N1 Mn1 117.3(3)
N4 C1 C2 122.5(5)
N4 C1 C6 115.3(4)
C2 C1 C6 122.0(5)
C14 N2 C6 110.7(4)
C14 N2 C7 112.3(4)
C6 N2 C7 111.6(4)
C14 N2 Mn1 104.8(3)
C6 N2 Mn1 107.2(3)
C7 N2 Mn1 110.0(3)
C34 N3 C38 118.1(4)
C34 N3 Mn2 116.6(3)
C38 N3 Mn2 125.3(3)
C5 N4 C1 117.4(5)
C5 N4 Mn1 123.1(4)
C1 N4 Mn1 117.5(3)
N3 C34 C35 121.8(5)
N3 C34 C33 116.8(4)
C35 C34 C33 121.4(5)
N6 C33 C34 110.9(4)
N6 C33 H33A 109.5
C34 C33 H33A 109.5
N6 C33 H33B 109.5
C34 C33 H33B 109.5
H33A C33 H33B 108.1
N1 C15 C16 122.1(5)
N1 C15 C14 116.2(4)
C16 C15 C14 121.7(5)
C24 N5 C20 117.8(5)
C24 N5 Mn2 119.4(3)
C20 N5 Mn2 122.5(4)
N2 C14 C15 111.5(4)
N2 C14 H14A 109.3
C15 C14 H14A 109.3
N2 C14 H14B 109.3
C15 C14 H14B 109.3
H14A C14 H14B 108.0
N6 C25 C24 112.5(4)
N6 C25 H25A 109.1
C24 C25 H25A 109.1
N6 C25 H25B 109.1
C24 C25 H25B 109.1
H25A C25 H25B 107.8
N2 C6 C1 112.2(4)
N2 C6 H6A 109.2
C1 C6 H6A 109.2
N2 C6 H6B 109.2
C1 C6 H6B 109.2
H6A C6 H6B 107.9
C32 C27 C28 117.6(5)
C32 C27 C26 120.7(5)
C28 C27 C26 121.6(5)
C33 N6 C25 110.3(4)
C33 N6 C26 113.6(4)
C25 N6 C26 111.4(4)
C33 N6 Mn2 104.5(3)
C25 N6 Mn2 109.2(3)
C26 N6 Mn2 107.6(3)
C34 C35 C36 118.9(5)
C34 C35 H35 120.6
C36 C35 H35 120.6
N5 C24 C23 122.1(5)
N5 C24 C25 116.3(4)
C23 C24 C25 121.4(5)
C17 C18 C19 119.0(6)
C17 C18 H18 120.5
C19 C18 H18 120.5
C31 C30 C29 120.7(6)
C31 C30 H30 119.6
C29 C30 H30 119.6
C27 C28 C29 120.4(6)
C27 C28 H28 119.8
C29 C28 H28 119.8
C12 C11 C10 119.7(6)
C12 C11 H11 120.1
C10 C11 H11 120.1
C8 C9 C10 120.8(6)
C8 C9 H9 119.6
C10 C9 H9 119.6
C21 C22 C23 119.0(6)
C21 C22 H22 120.5
C23 C22 H22 120.5
C9 C8 C13 117.2(5)
C9 C8 C7 121.7(5)
C13 C8 C7 121.1(5)
C37 C36 C35 119.4(5)
C37 C36 H36 120.3
C35 C36 H36 120.3
C20 C21 C22 118.7(6)
C20 C21 H21 120.7
C22 C21 H21 120.7
C30 C29 C28 119.6(5)
C30 C29 H29 120.2
C28 C29 H29 120.2
C27 C32 C31 121.9(6)
C27 C32 H32 119.1
C31 C32 H32 119.1
N4 C5 C4 123.9(6)
N4 C5 H5 118.1
C4 C5 H5 118.1
C18 C17 C16 119.3(5)
C18 C17 H17 120.3
C16 C17 H17 120.3
N3 C38 C37 123.2(5)
N3 C38 H38 118.4
C37 C38 H38 118.4
C12 C13 C8 121.8(6)
C12 C13 H13 119.1
C8 C13 H13 119.1
C30 C31 C32 119.8(6)
C30 C31 H31 120.1
C32 C31 H31 120.1
C36 C37 C38 118.6(6)
C36 C37 H37 120.7
C38 C37 H37 120.7
N2 C7 C8 116.4(4)
N2 C7 H7A 108.2
C8 C7 H7A 108.2
N2 C7 H7B 108.2
C8 C7 H7B 108.2
H7A C7 H7B 107.3
C11 C10 C9 120.0(6)
C11 C10 H10 120.0
C9 C10 H10 120.0
C1 C2 C3 118.8(5)
C1 C2 H2 120.6
C3 C2 H2 120.6
C17 C16 C15 118.5(5)
C17 C16 H16 120.7
C15 C16 H16 120.7
N6 C26 C27 116.3(4)
N6 C26 H26A 108.2
C27 C26 H26A 108.2
N6 C26 H26B 108.2
C27 C26 H26B 108.2
H26A C26 H26B 107.4
N5 C20 C21 123.1(5)
N5 C20 H20 118.4
C21 C20 H20 118.4
C24 C23 C22 119.1(5)
C24 C23 H23 120.5
C22 C23 H23 120.5
N1 C19 C18 122.9(5)
N1 C19 H19 118.6
C18 C19 H19 118.6
C11 C12 C13 120.4(7)
C11 C12 H12 119.8
C13 C12 H12 119.8
C5 C4 C3 118.5(6)
C5 C4 H4 120.8
C3 C4 H4 120.8
C4 C3 C2 118.9(6)
C4 C3 H3 120.6
C2 C3 H3 120.6

loop_
_geom_bond_atom_site_label_1
_geom_bond_atom_site_label_2
_geom_bond_distance
Mn1 N4 2.276(4)
Mn1 N1 2.289(4)
Mn1 N2 2.414(4)
Mn1 Cl4 2.4221(17)
Mn1 Cl3 2.5775(16)
Mn1 Cl1 2.5907(15)
Mn2 N3 2.279(4)
Mn2 N5 2.283(4)
Mn2 N6 2.415(4)
Mn2 Cl2 2.4220(16)
Mn2 Cl1 2.5745(16)
Mn2 Cl3 2.6044(15)
N1 C19 1.338(6)
N1 C15 1.338(6)
C1 N4 1.346(6)
C1 C2 1.381(7)
C1 C6 1.510(7)
N2 C14 1.475(6)
N2 C6 1.478(6)
N2 C7 1.488(6)
N3 C34 1.345(6)
N3 C38 1.347(6)
N4 C5 1.331(6)
C34 C35 1.380(7)
C34 C33 1.506(7)
C33 N6 1.468(6)
C33 H33A 0.9700
C33 H33B 0.9700
C15 C16 1.390(7)
C15 C14 1.510(7)
N5 C24 1.332(6)
N5 C20 1.353(6)
C14 H14A 0.9700
C14 H14B 0.9700
C25 N6 1.476(6)
C25 C24 1.504(7)
C25 H25A 0.9700
C25 H25B 0.9700
C6 H6A 0.9700
C6 H6B 0.9700
C27 C32 1.371(7)
C27 C28 1.386(7)
C27 C26 1.515(7)
N6 C26 1.480(6)
C35 C36 1.394(8)
C35 H35 0.9300
C24 C23 1.382(7)
C18 C17 1.360(8)
C18 C19 1.378(7)
C18 H18 0.9300
C30 C31 1.354(8)
C30 C29 1.357(8)
C30 H30 0.9300
C28 C29 1.398(8)
C28 H28 0.9300
C11 C12 1.350(9)
C11 C10 1.365(9)
C11 H11 0.9300
C9 C8 1.371(7)
C9 C10 1.401(8)
C9 H9 0.9300
C22 C21 1.371(8)
C22 C23 1.386(8)
C22 H22 0.9300
C8 C13 1.384(8)
C8 C7 1.511(7)
C36 C37 1.364(8)
C36 H36 0.9300
C21 C20 1.367(7)
C21 H21 0.9300
C29 H29 0.9300
C32 C31 1.373(8)
C32 H32 0.9300
C5 C4 1.372(8)
C5 H5 0.9300
C17 C16 1.386(8)
C17 H17 0.9300
C38 C37 1.371(7)
C38 H38 0.9300
C13 C12 1.372(8)
C13 H13 0.9300
C31 H31 0.9300
C37 H37 0.9300
C7 H7A 0.9700
C7 H7B 0.9700
C10 H10 0.9300
C2 C3 1.384(8)
C2 H2 0.9300
C16 H16 0.9300
C26 H26A 0.9700
C26 H26B 0.9700
C20 H20 0.9300
C23 H23 0.9300
C19 H19 0.9300
C12 H12 0.9300
C4 C3 1.376(8)
C4 H4 0.9300
C3 H3 0.9300

loop_
_geom_torsion_atom_site_label_1
_geom_torsion_atom_site_label_2
_geom_torsion_atom_site_label_3
_geom_torsion_atom_site_label_4
_geom_torsion
N3 Mn2 Cl1 Mn1 -171.96(11)
N5 Mn2 Cl1 Mn1 -71.2(3)
N6 Mn2 Cl1 Mn1 -100.29(10)
Cl2 Mn2 Cl1 Mn1 94.77(6)
Cl3 Mn2 Cl1 Mn1 -0.56(4)
N4 Mn1 Cl1 Mn2 -161.73(11)
N1 Mn1 Cl1 Mn2 -63.2(4)
N2 Mn1 Cl1 Mn2 -88.77(10)
Cl4 Mn1 Cl1 Mn2 104.34(6)
Cl3 Mn1 Cl1 Mn2 0.57(4)
N4 Mn1 Cl3 Mn2 57.6(3)
N1 Mn1 Cl3 Mn2 165.91(11)
N2 Mn1 Cl3 Mn2 94.92(10)
Cl4 Mn1 Cl3 Mn2 -98.91(6)
Cl1 Mn1 Cl3 Mn2 -0.56(4)
N3 Mn2 Cl3 Mn1 42.7(5)
N5 Mn2 Cl3 Mn1 159.38(11)
N6 Mn2 Cl3 Mn1 87.55(10)
Cl2 Mn2 Cl3 Mn1 -106.95(5)
Cl1 Mn2 Cl3 Mn1 0.56(4)
N4 Mn1 N1 C19 -90.1(4)
N2 Mn1 N1 C19 -160.3(4)
Cl4 Mn1 N1 C19 5.0(4)
Cl3 Mn1 N1 C19 109.8(4)
Cl1 Mn1 N1 C19 172.7(3)
N4 Mn1 N1 C15 92.6(4)
N2 Mn1 N1 C15 22.5(3)
Cl4 Mn1 N1 C15 -172.2(3)
Cl3 Mn1 N1 C15 -67.4(3)
Cl1 Mn1 N1 C15 -4.5(7)
N4 Mn1 N2 C14 -138.0(3)
N1 Mn1 N2 C14 -35.3(3)
Cl4 Mn1 N2 C14 -82.7(4)
Cl3 Mn1 N2 C14 55.0(3)
Cl1 Mn1 N2 C14 137.9(3)
N4 Mn1 N2 C6 -20.4(3)
N1 Mn1 N2 C6 82.4(3)
Cl4 Mn1 N2 C6 35.0(5)
Cl3 Mn1 N2 C6 172.7(3)
Cl1 Mn1 N2 C6 -104.5(3)
N4 Mn1 N2 C7 101.1(3)
N1 Mn1 N2 C7 -156.1(3)
Cl4 Mn1 N2 C7 156.4(3)
Cl3 Mn1 N2 C7 -65.9(3)
Cl1 Mn1 N2 C7 17.0(3)
N5 Mn2 N3 C34 -88.3(4)
N6 Mn2 N3 C34 -19.4(3)
Cl2 Mn2 N3 C34 177.6(3)
Cl1 Mn2 N3 C34 69.5(4)
Cl3 Mn2 N3 C34 27.7(7)
N5 Mn2 N3 C38 92.2(4)
N6 Mn2 N3 C38 161.0(4)
Cl2 Mn2 N3 C38 -2.0(4)
Cl1 Mn2 N3 C38 -110.1(4)
Cl3 Mn2 N3 C38 -151.9(4)
C2 C1 N4 C5 2.3(8)
C6 C1 N4 C5 -173.1(4)
C2 C1 N4 Mn1 -162.1(4)
C6 C1 N4 Mn1 22.5(5)
N1 Mn1 N4 C5 127.8(4)
N2 Mn1 N4 C5 -164.2(4)
Cl4 Mn1 N4 C5 32.3(4)
Cl3 Mn1 N4 C5 -125.0(4)
Cl1 Mn1 N4 C5 -67.3(4)
N1 Mn1 N4 C1 -68.8(4)
N2 Mn1 N4 C1 -0.7(3)
Cl4 Mn1 N4 C1 -164.3(3)
Cl3 Mn1 N4 C1 38.4(6)
Cl1 Mn1 N4 C1 96.2(4)
C38 N3 C34 C35 0.9(7)
Mn2 N3 C34 C35 -178.7(4)
C38 N3 C34 C33 179.2(4)
Mn2 N3 C34 C33 -0.4(6)
N3 C34 C33 N6 34.6(6)
C35 C34 C33 N6 -147.1(5)
C19 N1 C15 C16 -2.8(7)
Mn1 N1 C15 C16 174.6(4)
C19 N1 C15 C14 178.3(4)
Mn1 N1 C15 C14 -4.3(6)
N3 Mn2 N5 C24 65.7(4)
N6 Mn2 N5 C24 -2.7(4)
Cl2 Mn2 N5 C24 160.0(4)
Cl1 Mn2 N5 C24 -33.4(6)
Cl3 Mn2 N5 C24 -102.7(4)
N3 Mn2 N5 C20 -120.7(4)
N6 Mn2 N5 C20 170.9(5)
Cl2 Mn2 N5 C20 -26.4(4)
Cl1 Mn2 N5 C20 140.2(4)
Cl3 Mn2 N5 C20 70.9(4)
C6 N2 C14 C15 -69.4(5)
C7 N2 C14 C15 165.2(4)
Mn1 N2 C14 C15 45.8(4)
N1 C15 C14 N2 -30.5(6)
C16 C15 C14 N2 150.6(5)
C14 N2 C6 C1 151.8(4)
C7 N2 C6 C1 -82.4(5)
Mn1 N2 C6 C1 38.1(5)
N4 C1 C6 N2 -42.3(6)
C2 C1 C6 N2 142.3(5)
C34 C33 N6 C25 70.2(5)
C34 C33 N6 C26 -163.9(4)
C34 C33 N6 Mn2 -47.0(4)
C24 C25 N6 C33 -148.5(4)
C24 C25 N6 C26 84.4(5)
C24 C25 N6 Mn2 -34.3(5)
N3 Mn2 N6 C33 34.8(3)
N5 Mn2 N6 C33 137.9(3)
Cl2 Mn2 N6 C33 85.6(4)
Cl1 Mn2 N6 C33 -53.4(3)
Cl3 Mn2 N6 C33 -135.7(3)
N3 Mn2 N6 C25 -83.1(3)
N5 Mn2 N6 C25 20.0(3)
Cl2 Mn2 N6 C25 -32.3(5)
Cl1 Mn2 N6 C25 -171.3(3)
Cl3 Mn2 N6 C25 106.4(3)
N3 Mn2 N6 C26 155.8(3)
N5 Mn2 N6 C26 -101.1(3)
Cl2 Mn2 N6 C26 -153.4(3)
Cl1 Mn2 N6 C26 67.6(3)
Cl3 Mn2 N6 C26 -14.7(3)
N3 C34 C35 C36 -2.0(8)
C33 C34 C35 C36 179.9(5)
C20 N5 C24 C23 -4.2(8)
Mn2 N5 C24 C23 169.7(4)
C20 N5 C24 C25 170.4(5)
Mn2 N5 C24 C25 -15.7(6)
N6 C25 C24 N5 34.5(6)
N6 C25 C24 C23 -150.8(5)
C32 C27 C28 C29 0.3(8)
C26 C27 C28 C29 -175.8(5)
C10 C9 C8 C13 0.0(8)
C10 C9 C8 C7 177.9(5)
C34 C35 C36 C37 1.9(8)
C23 C22 C21 C20 -2.9(10)
C31 C30 C29 C28 2.0(10)
C27 C28 C29 C30 -2.4(9)
C28 C27 C32 C31 2.1(9)
C26 C27 C32 C31 178.2(6)
C1 N4 C5 C4 0.2(8)
Mn1 N4 C5 C4 163.6(5)
C19 C18 C17 C16 -1.1(8)
C34 N3 C38 C37 0.2(7)
Mn2 N3 C38 C37 179.7(4)
C9 C8 C13 C12 -1.0(8)
C7 C8 C13 C12 -179.0(5)
C29 C30 C31 C32 0.3(11)
C27 C32 C31 C30 -2.5(11)
C35 C36 C37 C38 -0.9(8)
N3 C38 C37 C36 -0.2(8)
C14 N2 C7 C8 62.6(6)
C6 N2 C7 C8 -62.3(6)
Mn1 N2 C7 C8 178.9(4)
C9 C8 C7 N2 99.9(6)
C13 C8 C7 N2 -82.3(6)
C12 C11 C10 C9 -0.7(10)
C8 C9 C10 C11 0.8(9)
N4 C1 C2 C3 -1.7(8)
C6 C1 C2 C3 173.4(5)
C18 C17 C16 C15 -0.1(8)
N1 C15 C16 C17 2.2(8)
C14 C15 C16 C17 -179.0(5)
C33 N6 C26 C27 -59.5(6)
C25 N6 C26 C27 65.8(6)
Mn2 N6 C26 C27 -174.6(4)
C32 C27 C26 N6 82.2(7)
C28 C27 C26 N6 -101.8(6)
C24 N5 C20 C21 0.3(9)
Mn2 N5 C20 C21 -173.4(5)
C22 C21 C20 N5 3.2(10)
N5 C24 C23 C22 4.5(9)
C25 C24 C23 C22 -169.9(5)
C21 C22 C23 C24 -0.8(9)
C15 N1 C19 C18 1.5(8)
Mn1 N1 C19 C18 -175.7(4)
C17 C18 C19 N1 0.4(8)
C10 C11 C12 C13 -0.3(10)
C8 C13 C12 C11 1.2(10)
N4 C5 C4 C3 -3.2(9)
C5 C4 C3 C2 3.7(9)
C1 C2 C3 C4 -1.4(9)
